data_7110275
loop_
_publ_author_name
'Koyama, Emiko'
'Ishida, Takao'
'Tokuhisa, Hideo'
'Belaissaoui, Abdelhak'
'Nagawa, Yoshinobu'
'Kanesato, Masatoshi'

_publ_section_title
;
 STM-based molecular detection of ?catch-and-release? of protons for
 bipyridine bound to phenylene?ethynylene thiolElectronic supplementary
 information (ESI) available: cross sectional profiles of the STM images
 before and after the addition of TfOH. See
 http://www.rsc.org/suppdata/cc/b4/b402251c/
;
_journal_issue 14
_journal_name_full 'Chemical Communications'
_journal_page_first 1626
_journal_page_last 1627
_journal_paper_doi 10.1039/b402251c
_journal_year 2004
_chemical_formula_moiety 'C25 H24 Br F3 N2 O3 S2 '
_chemical_formula_sum 'C25 H24 Br F3 N2 O3 S2'
_chemical_formula_weight 601.50
_space_group_IT_number 2
_symmetry_cell_setting triclinic
_symmetry_Int_Tables_number 2
_symmetry_space_group_name_Hall '-P 1'
_symmetry_space_group_name_H-M 'P -1'
_cell_angle_alpha 98.96(7)
_cell_angle_beta 93.25(6)
_cell_angle_gamma 106.31(5)
_cell_formula_units_Z 2
_cell_length_a 10.500(10)
_cell_length_b 11.15(2)
_cell_length_c 12.58(2)
_cell_measurement_reflns_used 3103
_cell_measurement_temperature 193.1
_cell_measurement_theta_max 26.7
_cell_measurement_theta_min 4.0
_cell_volume 1388(4)
_computing_cell_refinement PROCESS
_computing_data_collection PROCESS
_computing_data_reduction CrystalStructure
_computing_publication_material 'CrystalStructure Ver. 3.10'
_computing_structure_refinement CRYSTALS
_computing_structure_solution SIR92
_diffrn_detector_area_resol_mean 10.00
_diffrn_measured_fraction_theta_full 1.0000
_diffrn_measured_fraction_theta_max 1.0000
_diffrn_measurement_device_type 'Rigaku RAXIS-RAPID'
_diffrn_measurement_method \w
_diffrn_radiation_type 'Mo K\a'
_diffrn_radiation_wavelength 0.7107
_diffrn_reflns_av_R_equivalents 0.110
_diffrn_reflns_limit_h_max -13
_diffrn_reflns_limit_h_min 13
_diffrn_reflns_limit_k_max -14
_diffrn_reflns_limit_k_min 14
_diffrn_reflns_limit_l_max -16
_diffrn_reflns_limit_l_min 16
_diffrn_reflns_number 11489
_diffrn_reflns_theta_full 27.29
_diffrn_reflns_theta_max 27.29
_exptl_absorpt_coefficient_mu 1.683
_exptl_absorpt_correction_type none
_exptl_crystal_colour yellow
_exptl_crystal_density_diffrn 1.439
_exptl_crystal_density_method 'not measured'
_exptl_crystal_description platelet
_exptl_crystal_F_000 612.00
_exptl_crystal_size_max 0.25
_exptl_crystal_size_mid 0.15
_exptl_crystal_size_min 0.10
_refine_diff_density_max 0.81
_refine_diff_density_min -0.52
_refine_ls_extinction_method none
_refine_ls_goodness_of_fit_ref 1.512
_refine_ls_hydrogen_treatment refall
_refine_ls_number_parameters 349
_refine_ls_number_reflns 2843
_refine_ls_R_factor_gt 0.0770
_refine_ls_shift/su_max 0.0000
_refine_ls_structure_factor_coef F
_refine_ls_weighting_details 'w = 1.0'
_refine_ls_weighting_scheme unit
_refine_ls_wR_factor_ref 0.1460
_reflns_number_gt 2389
_reflns_number_total 11489
_reflns_threshold_expression F^2^>2.0\s(F^2^)
_cod_data_source_file b402251csup1.cif
_cod_data_source_block ek30829a
_cod_original_cell_volume 1388.4(36)
_cod_original_sg_symbol_H-M 'P -1       '
_cod_original_formula_sum 'C25 H24 Br F3 N2 O3 S2 '
_cod_database_code 7110275

loop_
_symmetry_equiv_pos_as_xyz
x,y,z
-x,-y,-z

loop_
_atom_site_label
_atom_site_type_symbol
_atom_site_fract_x
_atom_site_fract_y
_atom_site_fract_z
_atom_site_U_iso_or_equiv
_atom_site_adp_type
_atom_site_occupancy
_atom_site_symmetry_multiplicity
_atom_site_calc_flag
Br1 Br 0.22510(10) -0.54520(10) -0.01590(10) 0.0465(4) Uani 1.00 1 d
S2 S 0.5828(3) 0.8855(3) 0.9219(2) 0.0465(10) Uani 1.00 1 d
S3 S -0.0678(3) -0.1273(3) 0.2805(3) 0.0562(10) Uani 1.00 1 d
F1 F -0.0090(10) -0.1355(9) 0.4889(7) 0.153(4) Uani 1.00 1 d
F2 F -0.1481(8) -0.3044(8) 0.4113(8) 0.110(4) Uani 1.00 1 d
F3 F 0.0575(9) -0.2664(9) 0.3846(8) 0.126(4) Uani 1.00 1 d
O1 O -0.1782(8) -0.0768(9) 0.3114(9) 0.092(4) Uani 1.00 1 d
O2 O -0.0970(10) -0.2250(10) 0.1885(7) 0.120(4) Uani 1.00 1 d
O4 O 0.0629(7) -0.0276(7) 0.2882(6) 0.047(3) Uani 1.00 1 d
N1 N 0.3321(8) 0.0039(8) 0.3439(7) 0.039(3) Uani 1.00 1 d
N2 N 0.2591(8) -0.2161(9) 0.2062(7) 0.046(3) Uani 1.00 1 d
C1 C 0.3940(10) -0.1660(10) 0.2288(8) 0.035(4) Uani 1.00 1 d
C2 C 0.5260(10) 0.4030(10) 0.5982(9) 0.045(4) Uani 1.00 1 d
C3 C 0.5450(10) 0.5180(10) 0.6794(9) 0.046(4) Uani 1.00 1 d
C4 C 0.6730(10) 0.6120(10) 0.7054(9) 0.053(4) Uani 1.00 1 d
C5 C 0.6900(10) 0.7220(10) 0.7823(8) 0.045(4) Uani 1.00 1 d
C6 C 0.5800(10) 0.7470(10) 0.8282(8) 0.037(4) Uani 1.00 1 d
C7 C 0.4490(10) 0.6560(10) 0.7966(9) 0.060(4) Uani 1.00 1 d
C8 C 0.3510(10) 0.1140(10) 0.4150(7) 0.038(4) Uani 1.00 1 d
C9 C 0.5700(10) 0.0270(10) 0.3527(8) 0.041(4) Uani 1.00 1 d
C10 C 0.4320(10) 0.5430(10) 0.7243(9) 0.049(4) Uani 1.00 1 d
C11 C 0.7650(10) 0.9650(10) 0.9623(9) 0.053(4) Uani 1.00 1 d
C12 C 0.2980(10) -0.3910(10) 0.0861(9) 0.043(4) Uani 1.00 1 d
C13 C 0.9260(10) 1.1630(10) 1.0805(9) 0.054(4) Uani 1.00 1 d
C14 C 0.5950(10) 0.1400(10) 0.4254(8) 0.044(4) Uani 1.00 1 d
C15 C 0.9460(10) 1.2890(10) 1.1639(9) 0.046(4) Uani 1.00 1 d
C16 C 0.9100(10) 1.2690(10) 1.2770(10) 0.074(5) Uani 1.00 1 d
C17 C 0.2130(10) -0.3240(10) 0.1351(9) 0.043(4) Uani 1.00 1 d
C18 C 0.4380(10) -0.0420(10) 0.3065(8) 0.036(4) Uani 1.00 1 d
C19 C 0.4390(10) -0.3370(10) 0.1108(9) 0.046(4) Uani 1.00 1 d
C20 C 0.9340(10) 1.3990(10) 1.3544(9) 0.070(5) Uani 1.00 1 d
C21 C 0.7800(10) 1.0850(10) 1.0498(9) 0.052(4) Uani 1.00 1 d
C22 C 0.4830(10) 0.1850(10) 0.4591(8) 0.033(3) Uani 1.00 1 d
C30 C 0.5090(10) 0.3060(10) 0.5351(9) 0.047(4) Uani 1.00 1 d
C31 C 0.4930(10) -0.2200(10) 0.1855(8) 0.039(4) Uani 1.00 1 d
C36 C -0.0400(10) -0.2090(10) 0.3910(10) 0.073(5) Uani 1.00 1 d
H1 H 0.2262 -0.0558 0.3231 0.044(3) Uiso 1.00 1 d
H3 H 0.3760 0.6680 0.8474 0.068 Uiso 1.00 1 c
H4 H 0.2680 0.1400 0.4462 0.047 Uiso 1.00 1 c
H5 H 0.3500 0.4760 0.7034 0.053 Uiso 1.00 1 c
H6 H 0.9710 1.1130 1.1132 0.062(4) Uiso 1.00 1 c
H7 H 0.5050 -0.3890 0.0686 0.056(4) Uiso 1.00 1 c
H8 H 0.9140 1.3850 1.4249 0.075(5) Uiso 1.00 1 c
H9 H 0.7420 1.0590 1.1124 0.058(4) Uiso 1.00 1 c
H10 H 0.6040 -0.1950 0.2209 0.046(4) Uiso 1.00 1 c
H11 H 0.8890 1.3330 1.1367 0.053(4) Uiso 1.00 1 c
H12 H 1.0250 1.4480 1.3575 0.076(5) Uiso 1.00 1 c
H13 H 0.8410 0.9320 0.9696 0.057(4) Uiso 1.00 1 c
H14 H 0.8030 1.2350 1.2710 0.083(5) Uiso 1.00 1 c
H15 H 0.1200 -0.3600 0.1172 0.047(4) Uiso 1.00 1 c
H17 H 0.7470 0.5970 0.6723 0.061(4) Uiso 1.00 1 c
H18 H 0.7760 0.7820 0.8019 0.049(4) Uiso 1.00 1 c
H19 H 0.8100 0.9980 0.8778 0.057(4) Uiso 1.00 1 c
H20 H 0.7320 1.1360 1.0219 0.058(4) Uiso 1.00 1 c
H21 H 0.9640 1.1820 1.0162 0.062(4) Uiso 1.00 1 c
H22 H 1.0360 1.3410 1.1694 0.053(4) Uiso 1.00 1 c
H23 H 0.9650 1.2430 1.3170 0.083(5) Uiso 1.00 1 c
H24 H 0.8780 1.4430 1.3271 0.076(5) Uiso 1.00 1 c
H25 H 0.6850 0.1890 0.4516 0.049(4) Uiso 1.00 1 c
H26 H 0.6650 0.0160 0.3221 0.048(4) Uiso 1.00 1 c

loop_
_atom_site_aniso_label
_atom_site_aniso_U_11
_atom_site_aniso_U_22
_atom_site_aniso_U_33
_atom_site_aniso_U_12
_atom_site_aniso_U_13
_atom_site_aniso_U_23
Br1 0.0501(9) 0.0351(8) 0.0495(8) 0.0100(6) 0.0082(6) -0.0028(6)
S2 0.035(2) 0.049(2) 0.049(2) 0.011(2) 0.006(2) -0.009(2)
S3 0.034(2) 0.060(2) 0.064(2) 0.013(2) -0.008(2) -0.014(2)
F1 0.260(10) 0.084(7) 0.084(7) 0.024(8) -0.009(8) -0.022(6)
F2 0.074(6) 0.070(6) 0.178(9) -0.005(5) 0.035(6) 0.037(6)
F3 0.110(7) 0.138(9) 0.190(10) 0.079(7) 0.090(7) 0.106(7)
O1 0.027(5) 0.087(8) 0.170(10) 0.026(5) 0.021(6) 0.026(7)
O2 0.140(10) 0.098(9) 0.071(7) -0.011(7) -0.018(7) -0.041(6)
O4 0.025(5) 0.054(5) 0.066(5) 0.010(4) 0.011(4) 0.023(4)
N1 0.022(5) 0.049(6) 0.040(6) 0.006(5) -0.002(4) 0.001(5)
N2 0.022(6) 0.046(6) 0.060(7) 0.003(5) 0.002(5) -0.007(5)
C1 0.033(7) 0.037(7) 0.042(7) 0.010(6) 0.013(6) 0.022(6)
C2 0.033(7) 0.048(8) 0.049(8) 0.002(6) -0.005(6) 0.013(7)
C3 0.044(8) 0.042(8) 0.048(8) 0.015(7) 0.002(6) -0.008(6)
C4 0.037(8) 0.051(8) 0.064(9) 0.011(7) 0.000(6) -0.003(7)
C5 0.043(8) 0.039(8) 0.039(7) 0.006(6) -0.001(6) -0.019(6)
C6 0.029(7) 0.043(7) 0.036(7) 0.009(6) -0.002(5) 0.000(6)
C7 0.039(8) 0.069(9) 0.063(9) 0.026(7) 0.007(6) -0.031(7)
C8 0.058(8) 0.044(7) 0.017(6) 0.020(6) 0.023(5) 0.006(5)
C9 0.019(7) 0.054(8) 0.046(7) 0.004(6) 0.009(5) 0.010(6)
C10 0.032(7) 0.045(8) 0.056(8) -0.004(6) 0.008(6) -0.005(6)
C11 0.016(7) 0.070(9) 0.057(8) 0.013(6) -0.013(6) -0.033(7)
C12 0.047(8) 0.045(8) 0.038(7) 0.013(7) 0.006(6) 0.012(6)
C13 0.049(8) 0.049(8) 0.056(8) 0.011(7) -0.006(6) -0.001(7)
C14 0.030(7) 0.051(8) 0.042(7) 0.007(6) 0.004(5) -0.012(6)
C15 0.043(8) 0.036(8) 0.053(8) 0.010(6) -0.001(6) -0.009(6)
C16 0.080(10) 0.060(10) 0.062(9) 0.012(8) -0.011(8) -0.027(8)
C17 0.037(7) 0.032(7) 0.048(7) -0.002(6) 0.012(6) -0.005(6)
C18 0.024(7) 0.041(8) 0.040(7) 0.011(6) 0.001(5) 0.000(6)
C19 0.041(8) 0.047(8) 0.053(8) 0.016(6) 0.011(6) 0.011(7)
C20 0.065(9) 0.055(9) 0.069(9) 0.005(7) 0.010(7) -0.025(7)
C21 0.035(8) 0.057(9) 0.054(8) 0.010(6) 0.004(6) -0.013(7)
C22 0.021(7) 0.039(7) 0.033(6) -0.002(6) 0.009(5) 0.009(5)
C30 0.050(8) 0.047(8) 0.037(7) 0.012(7) -0.008(6) -0.008(6)
C31 0.019(6) 0.051(8) 0.044(7) 0.017(6) -0.002(5) -0.010(6)
C36 0.070(10) 0.027(8) 0.120(10) 0.009(8) 0.042(9) 0.007(8)

loop_
_atom_type_symbol
_atom_type_description
_atom_type_scat_dispersion_real
_atom_type_scat_dispersion_imag
_atom_type_scat_source
C C 0.003 0.002
;
International Tables for Crystallography
(1992, Vol. C, Tables 4.2.6.8 and 6.1.1.4)
;
H H 0.000 0.000
;
International Tables for Crystallography
(1992, Vol. C, Table 6.1.1.4)
;
Br Br -0.290 2.459
;
International Tables for Crystallography
(1992, Vol. C, Tables 4.2.6.8 and 6.1.1.4)
;
F F 0.017 0.010
;
International Tables for Crystallography
(1992, Vol. C, Tables 4.2.6.8 and 6.1.1.4)
;
N N 0.006 0.003
;
International Tables for Crystallography
(1992, Vol. C, Tables 4.2.6.8 and 6.1.1.4)
;
O O 0.011 0.006
;
International Tables for Crystallography
(1992, Vol. C, Tables 4.2.6.8 and 6.1.1.4)
;
S S 0.125 0.123
;
International Tables for Crystallography
(1992, Vol. C, Tables 4.2.6.8 and 6.1.1.4)
;
